data_1545686
loop_
_publ_author_name
'Zhao, Qun'
'Tognetti, Vincent'
'Joubert, Laurent'
'Besset, Tatiana'
'Pannecoucke, Xavier'
'Bouillon, Jean-Philippe'
'Poisson, Thomas'

_publ_section_title
;
 Palladium-Catalyzed Synthesis of 3-Trifluoromethyl-Substituted
 1,3-Butadienes by Means of Directed C-H Bond Functionalization.
;
_journal_issue 8
_journal_name_full 'Organic letters'
_journal_page_first 2106
_journal_page_last 2109
_journal_paper_doi 10.1021/acs.orglett.7b00704
_journal_volume 19
_journal_year 2017
_chemical_compound_source 'synthesis as described'
_chemical_formula_moiety 'C23 H24 F5 N1 O1'
_chemical_formula_sum 'C23 H24 F5 N O'
_chemical_formula_weight 425.43
_space_group_IT_number 14
_symmetry_cell_setting monoclinic
_symmetry_Int_Tables_number 14
_symmetry_space_group_name_Hall '-P 2ybc'
_symmetry_space_group_name_H-M 'P 1 21/c 1'
_atom_sites_solution_hydrogens geom
_atom_sites_solution_primary direct
_atom_sites_solution_secondary difmap
_audit_conform_dict_location ftp://ftp.iucr.org/pub/cif_core.dic
_audit_conform_dict_name cif_core.dic
_audit_conform_dict_version 2.4
_audit_creation_date 2016-07-05T17:02:13-00:00
_audit_creation_method 'WinGX routine CIF_UPDATE'
_cell_angle_alpha 90
_cell_angle_beta 101.843(3)
_cell_angle_gamma 90
_cell_formula_units_Z 4
_cell_length_a 14.853(3)
_cell_length_b 7.5783(13)
_cell_length_c 19.985(3)
_cell_measurement_reflns_used 3289
_cell_measurement_temperature 293(2)
_cell_measurement_theta_max 26.48
_cell_measurement_theta_min 2.08
_cell_measurement_wavelength 0.71073
_cell_volume 2201.6(7)
_computing_molecular_graphics 'Ortep-3 for Windows (Farrugia, 1997)'
_computing_publication_material 'WinGX publication routines (Farrugia, 1999)'
_computing_structure_refinement 'SHELXL-97 (Sheldrick, 2008)'
_diffrn_ambient_temperature 293(2)
_diffrn_measured_fraction_theta_full 0.995
_diffrn_measured_fraction_theta_max 0.995
_diffrn_measurement_device_type 'SMART BRUKER APEX I'
_diffrn_radiation_monochromator graphite
_diffrn_radiation_probe x-ray
_diffrn_radiation_type MoK\a
_diffrn_radiation_wavelength 0.71073
_diffrn_reflns_av_R_equivalents 0.0399
_diffrn_reflns_av_unetI/netI 0.0354
_diffrn_reflns_limit_h_max 18
_diffrn_reflns_limit_h_min -18
_diffrn_reflns_limit_k_max 9
_diffrn_reflns_limit_k_min -9
_diffrn_reflns_limit_l_max 25
_diffrn_reflns_limit_l_min -25
_diffrn_reflns_number 16878
_diffrn_reflns_theta_full 26.49
_diffrn_reflns_theta_max 26.49
_diffrn_reflns_theta_min 2.08
_exptl_absorpt_coefficient_mu 0.107
_exptl_absorpt_correction_type none
_exptl_crystal_colour colourless
_exptl_crystal_density_diffrn 1.283
_exptl_crystal_density_method 'not measured'
_exptl_crystal_description prism
_exptl_crystal_F_000 888
_exptl_crystal_size_max 0
_exptl_crystal_size_mid 0
_exptl_crystal_size_min 0
_refine_diff_density_max 0.217
_refine_diff_density_min -0.135
_refine_diff_density_rms 0.039
_refine_ls_extinction_method none
_refine_ls_goodness_of_fit_ref 1.189
_refine_ls_hydrogen_treatment constr
_refine_ls_matrix_type full
_refine_ls_number_parameters 339
_refine_ls_number_reflns 4536
_refine_ls_number_restraints 0
_refine_ls_restrained_S_all 1.189
_refine_ls_R_factor_all 0.1126
_refine_ls_R_factor_gt 0.0838
_refine_ls_shift/su_max 0
_refine_ls_shift/su_mean 0
_refine_ls_structure_factor_coef Fsqd
_refine_ls_weighting_details 'calc w=1/[\s^2^(Fo^2^)+(0.0792P)^2^+0.5432P] where P=(Fo^2^+2Fc^2^)/3'
_refine_ls_weighting_scheme calc
_refine_ls_wR_factor_gt 0.1938
_refine_ls_wR_factor_ref 0.2092
_reflns_number_gt 3289
_reflns_number_total 4536
_reflns_threshold_expression >2\s(I)
_cod_data_source_file ol7b00704_si_002.cif
_cod_data_source_block zqncc2f5
_cod_depositor_comments 'Adding full bibliography for 1545686.cif.'
_cod_original_cell_volume 2201.7(6)
_cod_original_sg_symbol_H-M 'P 21/c'
_cod_database_code 1545686
_publcif_datablock.id {2acf75f1-50eb-486b-bb93-f8ca1006429b}

_publcif_info_exptl_table_max_cols 4
_publcif_info_exptl_table_use_headnotes n

loop_
_symmetry_equiv_pos_as_xyz
'x, y, z'
'-x, y+1/2, -z+1/2'
'-x, -y, -z'
'x, -y-1/2, z-1/2'

loop_
_atom_site_label
_atom_site_type_symbol
_atom_site_fract_x
_atom_site_fract_y
_atom_site_fract_z
_atom_site_U_iso_or_equiv
_atom_site_adp_type
_atom_site_occupancy
_atom_site_symmetry_multiplicity
_atom_site_calc_flag
_atom_site_refinement_flags
_atom_site_disorder_assembly
_atom_site_disorder_group
C1 C 0.03312(17) 0.8353(3) 0.38257(12) 0.0505(6) Uani 1 1 d . . .
H1 H 0.0442 0.879 0.427 0.061 Uiso 1 1 calc R . .
C2 C -0.05834(16) 0.8279(3) 0.34485(12) 0.0497(6) Uani 1 1 d . . .
C3 C -0.13301(19) 0.8898(4) 0.37116(15) 0.0643(7) Uani 1 1 d . . .
H3 H -0.1229 0.9391 0.4147 0.077 Uiso 1 1 calc R . .
C4 C -0.2197(2) 0.8784(4) 0.33362(19) 0.0805(9) Uani 1 1 d . . .
H4 H -0.2686 0.9216 0.3513 0.097 Uiso 1 1 calc R . .
C5 C -0.2364(2) 0.8025(4) 0.26874(19) 0.0815(9) Uani 1 1 d . . .
H5 H -0.2965 0.7932 0.2439 0.098 Uiso 1 1 calc R . .
C6 C -0.1665(2) 0.7428(4) 0.24177(16) 0.0703(8) Uani 1 1 d . . .
H6 H -0.1788 0.6921 0.1985 0.084 Uiso 1 1 calc R . .
C7 C -0.07453(17) 0.7559(3) 0.27818(13) 0.0543(6) Uani 1 1 d . . .
C8 C 0.00142(19) 0.6996(4) 0.25166(14) 0.0626(7) Uani 1 1 d . . .
H8 H -0.0085 0.6525 0.2078 0.075 Uiso 1 1 calc R . .
C9 C 0.08828(19) 0.7121(3) 0.28825(13) 0.0599(7) Uani 1 1 d . . .
H9 H 0.1371 0.6756 0.269 0.072 Uiso 1 1 calc R . .
C10 C 0.10573(16) 0.7800(3) 0.35560(12) 0.0486(6) Uani 1 1 d . . .
C11 C 0.20130(17) 0.7845(3) 0.39672(12) 0.0523(6) Uani 1 1 d . . .
C12 C 0.20954(17) 0.7529(3) 0.47224(12) 0.0524(6) Uani 1 1 d . . .
C13 C 0.2173(2) 0.4336(4) 0.44873(14) 0.0692(8) Uani 1 1 d . . .
H13 H 0.2153 0.4803 0.4027 0.083 Uiso 1 1 calc R . .
C14 C 0.3051(3) 0.3268(5) 0.4684(2) 0.1173(14) Uani 1 1 d . . .
H14A H 0.3572 0.4044 0.4742 0.176 Uiso 1 1 calc R . .
H14B H 0.3083 0.2428 0.433 0.176 Uiso 1 1 calc R . .
H14C H 0.3053 0.2656 0.5105 0.176 Uiso 1 1 calc R . .
C15 C 0.1329(3) 0.3195(5) 0.44498(18) 0.1002(12) Uani 1 1 d . . .
H15A H 0.1321 0.2727 0.4895 0.15 Uiso 1 1 calc R . .
H15B H 0.1344 0.2241 0.4136 0.15 Uiso 1 1 calc R . .
H15C H 0.0787 0.3892 0.4295 0.15 Uiso 1 1 calc R . .
C16 C 0.2191(2) 0.5483(4) 0.56768(14) 0.0799(9) Uani 1 1 d . . .
H16 H 0.2244 0.4199 0.5729 0.096 Uiso 1 1 calc R . .
C17 C 0.3037(3) 0.6255(6) 0.61354(18) 0.1218(15) Uani 1 1 d . . .
H17A H 0.3567 0.602 0.5944 0.183 Uiso 1 1 calc R . .
H17B H 0.312 0.5728 0.6581 0.183 Uiso 1 1 calc R . .
H17C H 0.2961 0.7507 0.6173 0.183 Uiso 1 1 calc R . .
C18 C 0.1309(3) 0.5989(5) 0.58849(18) 0.1064(12) Uani 1 1 d . . .
H18A H 0.1241 0.7249 0.5867 0.16 Uiso 1 1 calc R . .
H18B H 0.1322 0.5587 0.6342 0.16 Uiso 1 1 calc R . .
H18C H 0.0799 0.5454 0.5578 0.16 Uiso 1 1 calc R . .
C19 C 0.27343(18) 0.8192(4) 0.36888(14) 0.0650(7) Uani 1 1 d . A .
H19 H 0.2606 0.8489 0.3227 0.078 Uiso 1 1 calc R . .
C20 C 0.3706(2) 0.8160(5) 0.40262(18) 0.0844(10) Uani 1 1 d . . .
C21 C 0.4058(2) 0.8408(6) 0.4666(2) 0.1062(13) Uani 1 1 d . A .
H21A H 0.3677 0.8641 0.4971 0.127 Uiso 1 1 calc R . .
H21B H 0.4692 0.8354 0.4821 0.127 Uiso 1 1 calc R . .
C22 C 0.4319(7) 0.741(2) 0.3609(7) 0.090(4) Uani 0.50(2) 1 d P A 1
C23 C 0.4783(7) 0.883(3) 0.3215(8) 0.121(6) Uani 0.50(2) 1 d P A 1
F1 F 0.3937(11) 0.613(2) 0.3150(10) 0.148(6) Uani 0.50(2) 1 d P A 1
F2 F 0.5077(6) 0.648(2) 0.4017(8) 0.176(5) Uani 0.50(2) 1 d P A 1
F3 F 0.5172(11) 0.992(3) 0.3627(9) 0.170(5) Uani 0.50(2) 1 d P A 1
F5 F 0.4027(8) 1.0017(13) 0.2884(6) 0.116(3) Uani 0.50(2) 1 d P A 1
F4 F 0.5226(9) 0.836(3) 0.2777(9) 0.175(6) Uani 0.50(2) 1 d P A 1
C22B C 0.4405(12) 0.872(3) 0.3514(8) 0.123(6) Uani 0.50(2) 1 d P A 2
C23B C 0.4495(13) 0.714(3) 0.3234(15) 0.170(10) Uani 0.50(2) 1 d P A 2
F1B F 0.5337(9) 0.928(3) 0.3867(9) 0.162(6) Uani 0.50(2) 1 d P A 2
F2B F 0.4173(12) 0.959(3) 0.3042(9) 0.245(11) Uani 0.50(2) 1 d P A 2
F3B F 0.3801(14) 0.660(3) 0.2807(9) 0.156(6) Uani 0.50(2) 1 d P A 2
F4B F 0.4881(13) 0.605(2) 0.3615(13) 0.230(8) Uani 0.50(2) 1 d P A 2
F5B F 0.5198(13) 0.736(5) 0.2863(12) 0.266(12) Uani 0.50(2) 1 d P A 2
N1 N 0.21676(15) 0.5857(3) 0.49433(10) 0.0588(6) Uani 1 1 d . . .
O1 O 0.20681(14) 0.8809(2) 0.50919(9) 0.0698(6) Uani 1 1 d . . .

loop_
_atom_site_aniso_label
_atom_site_aniso_U_11
_atom_site_aniso_U_22
_atom_site_aniso_U_33
_atom_site_aniso_U_23
_atom_site_aniso_U_13
_atom_site_aniso_U_12
C1 0.0645(15) 0.0421(13) 0.0470(13) 0.0048(10) 0.0161(11) 0.0047(11)
C2 0.0586(14) 0.0408(12) 0.0527(13) 0.0107(10) 0.0183(11) 0.0006(10)
C3 0.0660(17) 0.0610(16) 0.0719(17) 0.0067(13) 0.0283(14) 0.0055(13)
C4 0.0621(19) 0.077(2) 0.108(3) 0.0124(19) 0.0315(18) 0.0104(15)
C5 0.0513(16) 0.082(2) 0.107(3) 0.0097(19) 0.0078(17) -0.0023(15)
C6 0.0652(18) 0.0666(18) 0.0737(18) 0.0031(14) 0.0014(15) -0.0011(14)
C7 0.0596(15) 0.0426(13) 0.0603(15) 0.0065(11) 0.0115(12) 0.0012(11)
C8 0.0697(17) 0.0624(17) 0.0534(14) -0.0100(12) 0.0076(13) 0.0112(13)
C9 0.0650(16) 0.0631(16) 0.0541(15) -0.0038(12) 0.0177(13) 0.0153(12)
C10 0.0555(14) 0.0392(12) 0.0526(13) 0.0084(10) 0.0145(11) 0.0054(10)
C11 0.0580(15) 0.0432(13) 0.0556(14) 0.0039(10) 0.0114(12) 0.0095(11)
C12 0.0547(14) 0.0480(14) 0.0532(14) 0.0007(11) 0.0082(11) 0.0063(11)
C13 0.092(2) 0.0504(16) 0.0629(16) 0.0000(12) 0.0103(15) 0.0115(14)
C14 0.126(3) 0.079(2) 0.136(3) -0.011(2) 0.003(3) 0.045(2)
C15 0.133(3) 0.072(2) 0.091(2) -0.0079(19) 0.014(2) -0.025(2)
C16 0.122(3) 0.0606(17) 0.0509(16) 0.0116(13) 0.0038(17) 0.0062(17)
C17 0.155(4) 0.119(3) 0.068(2) 0.004(2) -0.030(2) 0.013(3)
C18 0.154(4) 0.099(3) 0.079(2) 0.0090(19) 0.054(2) -0.007(3)
C19 0.0587(16) 0.0755(18) 0.0603(16) 0.0074(14) 0.0112(13) 0.0059(13)
C20 0.0582(18) 0.113(3) 0.079(2) -0.0007(19) 0.0072(16) -0.0001(17)
C21 0.067(2) 0.145(4) 0.099(3) -0.002(2) -0.0011(19) -0.016(2)
C22 0.049(5) 0.109(9) 0.112(8) -0.035(7) 0.018(4) 0.014(5)
C23 0.042(5) 0.221(17) 0.109(8) -0.041(8) 0.039(6) -0.045(7)
F1 0.092(6) 0.163(10) 0.188(12) -0.104(10) 0.029(8) 0.007(6)
F2 0.080(5) 0.271(12) 0.164(9) -0.009(8) -0.003(4) 0.084(5)
F3 0.114(8) 0.229(12) 0.149(9) 0.016(8) -0.017(6) -0.081(8)
F5 0.102(4) 0.121(5) 0.119(5) 0.052(5) 0.008(4) -0.004(3)
F4 0.093(5) 0.285(16) 0.167(8) 0.010(9) 0.076(5) -0.020(7)
C22B 0.084(9) 0.156(14) 0.120(10) -0.023(10) -0.003(8) 0.002(9)
C23B 0.070(10) 0.20(2) 0.22(2) -0.068(18) -0.028(13) 0.043(13)
F1B 0.094(5) 0.248(16) 0.134(9) -0.041(9) -0.001(5) -0.014(7)
F2B 0.155(11) 0.34(2) 0.251(15) 0.207(15) 0.077(10) 0.030(11)
F3B 0.127(8) 0.177(9) 0.168(11) -0.058(9) 0.040(8) 0.002(6)
F4B 0.216(13) 0.239(12) 0.222(16) 0.024(11) 0.015(11) 0.158(11)
F5B 0.173(11) 0.40(3) 0.267(19) -0.101(19) 0.141(11) 0.038(13)
N1 0.0766(14) 0.0472(12) 0.0493(11) 0.0059(9) 0.0054(10) 0.0080(10)
O1 0.0994(14) 0.0494(10) 0.0615(11) -0.0044(9) 0.0192(10) 0.0066(9)

loop_
_atom_type_symbol
_atom_type_description
_atom_type_scat_dispersion_real
_atom_type_scat_dispersion_imag
_atom_type_scat_source
C C 0.0033 0.0016 'International Tables Vol C Tables 4.2.6.8 and 6.1.1.4'
H H 0 0 'International Tables Vol C Tables 4.2.6.8 and 6.1.1.4'
F F 0.0171 0.0103 'International Tables Vol C Tables 4.2.6.8 and 6.1.1.4'
N N 0.0061 0.0033 'International Tables Vol C Tables 4.2.6.8 and 6.1.1.4'
O O 0.0106 0.006 'International Tables Vol C Tables 4.2.6.8 and 6.1.1.4'

loop_
_geom_angle_atom_site_label_1
_geom_angle_atom_site_label_2
_geom_angle_atom_site_label_3
_geom_angle
C10 C1 C2 121.8(2)
C10 C1 H1 119.1
C2 C1 H1 119.1
C3 C2 C1 122.3(2)
C3 C2 C7 119.2(2)
C1 C2 C7 118.5(2)
C4 C3 C2 120.4(3)
C4 C3 H3 119.8
C2 C3 H3 119.8
C3 C4 C5 120.7(3)
C3 C4 H4 119.7
C5 C4 H4 119.7
C6 C5 C4 120.5(3)
C6 C5 H5 119.7
C4 C5 H5 119.7
C5 C6 C7 121.0(3)
C5 C6 H6 119.5
C7 C6 H6 119.5
C8 C7 C2 118.5(2)
C8 C7 C6 123.3(3)
C2 C7 C6 118.1(2)
C9 C8 C7 121.7(2)
C9 C8 H8 119.1
C7 C8 H8 119.1
C8 C9 C10 120.6(2)
C8 C9 H9 119.7
C10 C9 H9 119.7
C1 C10 C9 118.8(2)
C1 C10 C11 121.1(2)
C9 C10 C11 120.1(2)
C19 C11 C10 122.2(2)
C19 C11 C12 122.9(2)
C10 C11 C12 114.9(2)
O1 C12 N1 124.1(2)
O1 C12 C11 118.2(2)
N1 C12 C11 117.7(2)
N1 C13 C15 111.7(3)
N1 C13 C14 111.8(3)
C15 C13 C14 111.6(3)
N1 C13 H13 107.2
C15 C13 H13 107.2
C14 C13 H13 107.2
C13 C14 H14A 109.5
C13 C14 H14B 109.5
H14A C14 H14B 109.5
C13 C14 H14C 109.5
H14A C14 H14C 109.5
H14B C14 H14C 109.5
C13 C15 H15A 109.5
C13 C15 H15B 109.5
H15A C15 H15B 109.5
C13 C15 H15C 109.5
H15A C15 H15C 109.5
H15B C15 H15C 109.5
N1 C16 C18 112.3(2)
N1 C16 C17 111.8(3)
C18 C16 C17 113.3(3)
N1 C16 H16 106.3
C18 C16 H16 106.3
C17 C16 H16 106.3
C16 C17 H17A 109.5
C16 C17 H17B 109.5
H17A C17 H17B 109.5
C16 C17 H17C 109.5
H17A C17 H17C 109.5
H17B C17 H17C 109.5
C16 C18 H18A 109.5
C16 C18 H18B 109.5
H18A C18 H18B 109.5
C16 C18 H18C 109.5
H18A C18 H18C 109.5
H18B C18 H18C 109.5
C11 C19 C20 127.4(3)
C11 C19 H19 116.3
C20 C19 H19 116.3
C21 C20 C19 127.9(3)
C21 C20 C22 116.4(5)
C19 C20 C22 114.4(5)
C21 C20 C22B 113.4(5)
C19 C20 C22B 113.3(5)
C22 C20 C22B 37.7(7)
C20 C21 H21A 120
C20 C21 H21B 120
H21A C21 H21B 120
F1 C22 F2 101.7(14)
F1 C22 C20 115.7(10)
F2 C22 C20 112.0(9)
F1 C22 C23 108.1(11)
F2 C22 C23 104.4(10)
C20 C22 C23 113.7(16)
F3 C23 F4 114.8(12)
F3 C23 F5 95.8(17)
F4 C23 F5 108.6(15)
F3 C23 C22 108.7(13)
F4 C23 C22 120.2(19)
F5 C23 C22 105.6(9)
F2B C22B C23B 102(2)
F2B C22B F1B 109(2)
C23B C22B F1B 107.0(17)
F2B C22B C20 122.3(17)
C23B C22B C20 99(3)
F1B C22B C20 115.0(11)
F4B C23B F3B 115(3)
F4B C23B C22B 115(2)
F3B C23B C22B 115.7(17)
F4B C23B F5B 96.0(17)
F3B C23B F5B 106(2)
C22B C23B F5B 105(3)
C12 N1 C13 123.2(2)
C12 N1 C16 119.3(2)
C13 N1 C16 117.4(2)

loop_
_geom_bond_atom_site_label_1
_geom_bond_atom_site_label_2
_geom_bond_distance
C1 C10 1.367(3)
C1 C2 1.413(3)
C1 H1 0.93
C2 C3 1.402(4)
C2 C7 1.414(3)
C3 C4 1.353(4)
C3 H3 0.93
C4 C5 1.393(5)
C4 H4 0.93
C5 C6 1.342(4)
C5 H5 0.93
C6 C7 1.414(4)
C6 H6 0.93
C7 C8 1.408(4)
C8 C9 1.349(4)
C8 H8 0.93
C9 C10 1.415(3)
C9 H9 0.93
C10 C11 1.488(3)
C11 C19 1.331(4)
C11 C12 1.508(3)
C12 O1 1.225(3)
C12 N1 1.339(3)
C13 N1 1.470(3)
C13 C15 1.512(4)
C13 C14 1.517(4)
C13 H13 0.98
C14 H14A 0.96
C14 H14B 0.96
C14 H14C 0.96
C15 H15A 0.96
C15 H15B 0.96
C15 H15C 0.96
C16 N1 1.487(3)
C16 C18 1.504(5)
C16 C17 1.513(5)
C16 H16 0.98
C17 H17A 0.96
C17 H17B 0.96
C17 H17C 0.96
C18 H18A 0.96
C18 H18B 0.96
C18 H18C 0.96
C19 C20 1.462(4)
C19 H19 0.93
C20 C21 1.292(5)
C20 C22 1.470(12)
C20 C22B 1.66(3)
C21 H21A 0.93
C21 H21B 0.93
C22 F1 1.37(2)
C22 F2 1.431(15)
C22 C23 1.58(3)
C23 F3 1.23(2)
C23 F4 1.25(2)
C23 F5 1.48(2)
C22B F2B 1.15(3)
C22B C23B 1.34(3)
C22B F1B 1.48(2)
C23B F4B 1.19(2)
C23B F3B 1.26(2)
C23B F5B 1.41(4)

loop_
_geom_torsion_atom_site_label_1
_geom_torsion_atom_site_label_2
_geom_torsion_atom_site_label_3
_geom_torsion_atom_site_label_4
_geom_torsion
C10 C1 C2 C3 -177.8(2)
C10 C1 C2 C7 2.0(3)
C1 C2 C3 C4 -179.2(2)
C7 C2 C3 C4 1.0(4)
C2 C3 C4 C5 1.0(4)
C3 C4 C5 C6 -1.4(5)
C4 C5 C6 C7 -0.3(5)
C3 C2 C7 C8 178.0(2)
C1 C2 C7 C8 -1.8(3)
C3 C2 C7 C6 -2.6(3)
C1 C2 C7 C6 177.6(2)
C5 C6 C7 C8 -178.4(3)
C5 C6 C7 C2 2.3(4)
C2 C7 C8 C9 0.2(4)
C6 C7 C8 C9 -179.1(3)
C7 C8 C9 C10 1.2(4)
C2 C1 C10 C9 -0.6(3)
C2 C1 C10 C11 -178.4(2)
C8 C9 C10 C1 -1.0(4)
C8 C9 C10 C11 176.8(2)
C1 C10 C11 C19 -145.5(3)
C9 C10 C11 C19 36.7(3)
C1 C10 C11 C12 32.5(3)
C9 C10 C11 C12 -145.2(2)
C19 C11 C12 O1 87.6(3)
C10 C11 C12 O1 -90.5(3)
C19 C11 C12 N1 -94.3(3)
C10 C11 C12 N1 87.7(3)
C10 C11 C19 C20 -175.6(3)
C12 C11 C19 C20 6.5(5)
C11 C19 C20 C21 -26.6(6)
C11 C19 C20 C22 140.1(9)
C11 C19 C20 C22B -178.6(9)
C21 C20 C22 F1 138.0(12)
C19 C20 C22 F1 -30.3(17)
C22B C20 C22 F1 -127.4(19)
C21 C20 C22 F2 22.0(16)
C19 C20 C22 F2 -146.3(10)
C22B C20 C22 F2 116.6(17)
C21 C20 C22 C23 -96.0(9)
C19 C20 C22 C23 95.7(9)
C22B C20 C22 C23 -1.4(9)
F1 C22 C23 F3 -176.1(14)
F2 C22 C23 F3 -68.4(18)
C20 C22 C23 F3 54.0(16)
F1 C22 C23 F4 -41.0(18)
F2 C22 C23 F4 66.7(16)
C20 C22 C23 F4 -170.9(12)
F1 C22 C23 F5 82.0(17)
F2 C22 C23 F5 -170.2(10)
C20 C22 C23 F5 -47.9(14)
C21 C20 C22B F2B -131.1(18)
C19 C20 C22B F2B 25(2)
C22 C20 C22B F2B 125(2)
C21 C20 C22B C23B 118.0(9)
C19 C20 C22B C23B -85.7(12)
C22 C20 C22B C23B 14.5(12)
C21 C20 C22B F1B 4(2)
C19 C20 C22B F1B 160.6(15)
C22 C20 C22B F1B -99(2)
F2B C22B C23B F4B 168(2)
F1B C22B C23B F4B 54(4)
C20 C22B C23B F4B -66(3)
F2B C22B C23B F3B -53(4)
F1B C22B C23B F3B -167(2)
C20 C22B C23B F3B 73(3)
F2B C22B C23B F5B 63.1(19)
F1B C22B C23B F5B -51(3)
C20 C22B C23B F5B -170.8(17)
O1 C12 N1 C13 178.2(3)
C11 C12 N1 C13 0.2(4)
O1 C12 N1 C16 1.8(4)
C11 C12 N1 C16 -176.2(2)
C15 C13 N1 C12 -113.8(3)
C14 C13 N1 C12 120.4(3)
C15 C13 N1 C16 62.7(3)
C14 C13 N1 C16 -63.1(4)
C18 C16 N1 C12 64.2(4)
C17 C16 N1 C12 -64.5(4)
C18 C16 N1 C13 -112.4(3)
C17 C16 N1 C13 118.9(3)

loop_
_publcif_info_datablock.id
_publcif_info_datablock.publ_exptl
_publcif_info_datablock.publ_geom
_publcif_info_datablock.structure
{c91830b6-0a3b-4e3e-b2f7-d6633b4455fe} ? ? ?
{2acf75f1-50eb-486b-bb93-f8ca1006429b} y y y

loop_
_publcif_info_exptl_table_extra_item
sin_theta_over_lambda_max

loop_
_publcif_info_tables.block_id
_publcif_info_tables.reference_item
{c91830b6-0a3b-4e3e-b2f7-d6633b4455fe} '_publcif_info_datablock.publ_exptl'

loop_
_publcif_info_cif.paper_type
CE
